data_4074843
loop_
_publ_author_name
'Izmer, Vyatcheslav V.'
'Lebedev, Artyom Y.'
'Nikulin, Mikhail V.'
'Ryabov, Alexey N.'
'Asachenko, Andrei F.'
'Lygin, Alexander V.'
'Sorokin, Denis A.'
'Voskoboynikov, Alexander Z.'

_publ_section_title
;
 Palladium-Catalyzed Pathways to Aryl-Substituted Indenes:
 Efficient Synthesis of Ligands and the Respectiveansa-Zirconocenes
;
_journal_coden_ASTM ORGND7
_journal_issue 5
_journal_name_full Organometallics
_journal_page_first 1217
_journal_page_last 1229
_journal_paper_doi 10.1021/om050937e
_journal_volume 25
_journal_year 2006
_chemical_formula_moiety 'C11 H15 B O3'
_chemical_formula_sum 'C11 H15 B O3'
_chemical_formula_weight 206.04
_space_group_IT_number 2
_symmetry_cell_setting triclinic
_symmetry_space_group_name_Hall '-P 1'
_symmetry_space_group_name_H-M 'P -1'
_atom_sites_solution_hydrogens difmap
_atom_sites_solution_primary direct
_atom_sites_solution_secondary difmap
_audit_creation_method SHELXL-97
_cell_angle_alpha 80.84(3)
_cell_angle_beta 72.12(3)
_cell_angle_gamma 78.97(3)
_cell_formula_units_Z 2
_cell_length_a 7.7770(16)
_cell_length_b 8.5360(17)
_cell_length_c 8.7480(17)
_cell_measurement_temperature 293(2)
_cell_volume 539.3(2)
_computing_cell_refinement 'Siemens P3/PC (Siemens, 1989)'
_computing_data_collection 'Siemens P3/PC (Siemens, 1989)'
_computing_data_reduction 'Siemens P3/PC (Siemens, 1989)'
_computing_molecular_graphics 'SHELXTL PLUS 5 (Sheldrick, 1998)'
_computing_publication_material 'SHELXTL PLUS 5 (Sheldrick, 1998)'
_computing_structure_refinement 'SHELXTL PLUS 5 (Sheldrick, 1998)'
_computing_structure_solution 'SHELXTL PLUS 5 (Sheldrick, 1998)'
_diffrn_ambient_temperature 293(2)
_diffrn_measured_fraction_theta_full 1.000
_diffrn_measured_fraction_theta_max 1.000
_diffrn_measurement_device_type SiememsP3/PC
_diffrn_measurement_method '\q/2\q scans'
_diffrn_radiation_monochromator graphite
_diffrn_radiation_source 'fine-focus sealed tube'
_diffrn_radiation_type MoK\a
_diffrn_radiation_wavelength 0.71073
_diffrn_reflns_av_R_equivalents 0.0114
_diffrn_reflns_av_sigmaI/netI 0.0305
_diffrn_reflns_limit_h_max 9
_diffrn_reflns_limit_h_min 0
_diffrn_reflns_limit_k_max 10
_diffrn_reflns_limit_k_min -10
_diffrn_reflns_limit_l_max 10
_diffrn_reflns_limit_l_min -10
_diffrn_reflns_number 2302
_diffrn_reflns_theta_full 26.06
_diffrn_reflns_theta_max 26.06
_diffrn_reflns_theta_min 2.45
_exptl_absorpt_coefficient_mu 0.089
_exptl_absorpt_correction_type none
_exptl_crystal_colour colorless
_exptl_crystal_density_diffrn 1.269
_exptl_crystal_density_method 'not measured'
_exptl_crystal_description prism
_exptl_crystal_F_000 220
_exptl_crystal_size_max 0.3
_exptl_crystal_size_mid 0.2
_exptl_crystal_size_min 0.2
_refine_diff_density_max 0.248
_refine_diff_density_min -0.215
_refine_diff_density_rms 0.040
_refine_ls_extinction_method none
_refine_ls_goodness_of_fit_ref 1.045
_refine_ls_hydrogen_treatment mixed
_refine_ls_matrix_type full
_refine_ls_number_parameters 196
_refine_ls_number_reflns 2133
_refine_ls_number_restraints 0
_refine_ls_restrained_S_all 1.045
_refine_ls_R_factor_all 0.0649
_refine_ls_R_factor_gt 0.0431
_refine_ls_shift/su_max 0.004
_refine_ls_shift/su_mean 0.000
_refine_ls_structure_factor_coef Fsqd
_refine_ls_weighting_details 'calc w=1/[\s^2^(Fo^2^)+(0.0841P)^2^+0.0153P] where P=(Fo^2^+2Fc^2^)/3'
_refine_ls_weighting_scheme calc
_refine_ls_wR_factor_gt 0.1197
_refine_ls_wR_factor_ref 0.1253
_reflns_number_gt 1607
_reflns_number_total 2133
_reflns_threshold_expression I>2\s(I)
_cod_data_source_file om050937esi20051110_100055.cif
_cod_data_source_block bor
_cod_depositor_comments
;
The following automatic conversions were performed:

'_symmetry_cell_setting' value 'Triclinic' changed to 'triclinic'
according to /home/saulius/struct/CIF-dictionaries/cif_core.dic
dictionary named 'cif_core.dic' version 2.4.1 from 2010-06-29.

Automatic conversion script
Id: cif_fix_values 1715 2011-07-08 13:25:40Z adriana 
;
_cod_original_cell_volume 539.33(19)
_cod_database_code 4074843

loop_
_symmetry_equiv_pos_as_xyz
'x, y, z'
'-x, -y, -z'

loop_
_atom_site_label
_atom_site_type_symbol
_atom_site_fract_x
_atom_site_fract_y
_atom_site_fract_z
_atom_site_U_iso_or_equiv
_atom_site_adp_type
_atom_site_occupancy
_atom_site_symmetry_multiplicity
_atom_site_calc_flag
O1 O 0.92151(16) 0.16276(15) 0.65145(15) 0.0504(3) Uani 1 1 d
C1 C 0.6005(2) 0.29638(18) 0.65465(17) 0.0361(4) Uani 1 1 d
B1 B 0.7816(2) 0.1795(2) 0.5863(2) 0.0380(4) Uani 1 1 d
H1 H 1.016(4) 0.078(3) 0.613(3) 0.089(8) Uiso 1 1 d
O2 O 0.80038(16) 0.08743(14) 0.46563(15) 0.0479(3) Uani 1 1 d
C2 C 0.59644(19) 0.44133(17) 0.71125(17) 0.0342(3) Uani 1 1 d
H2 H 0.724(3) 0.121(3) 0.409(3) 0.065(6) Uiso 1 1 d
O3 O 0.35665(16) 0.83359(13) 0.78119(13) 0.0466(3) Uani 1 1 d
C3 C 0.4316(2) 0.54072(17) 0.77013(17) 0.0353(4) Uani 1 1 d
C4 C 0.2677(2) 0.49843(19) 0.7744(2) 0.0419(4) Uani 1 1 d
H4 H 0.154(3) 0.572(2) 0.817(2) 0.057(5) Uiso 1 1 d
C5 C 0.2677(2) 0.3554(2) 0.7191(2) 0.0440(4) Uani 1 1 d
H5 H 0.163(3) 0.320(2) 0.720(2) 0.045(5) Uiso 1 1 d
C6 C 0.4320(2) 0.2567(2) 0.6603(2) 0.0420(4) Uani 1 1 d
H6 H 0.431(2) 0.160(2) 0.620(2) 0.053(5) Uiso 1 1 d
C7 C 0.7525(2) 0.51755(19) 0.7187(2) 0.0404(4) Uani 1 1 d
H7B H 0.793(3) 0.467(2) 0.817(2) 0.054(5) Uiso 1 1 d
H7A H 0.860(3) 0.507(2) 0.621(2) 0.056(5) Uiso 1 1 d
C8 C 0.6697(2) 0.69447(18) 0.73731(19) 0.0402(4) Uani 1 1 d
H8 H 0.672(2) 0.754(2) 0.623(2) 0.044(4) Uiso 1 1 d
C9 C 0.4673(2) 0.68811(17) 0.82359(18) 0.0373(4) Uani 1 1 d
H9 H 0.444(2) 0.6769(19) 0.944(2) 0.039(4) Uiso 1 1 d
C10 C 0.7597(3) 0.7837(2) 0.8202(3) 0.0558(5) Uani 1 1 d
H10C H 0.700(3) 0.894(3) 0.828(3) 0.077(7) Uiso 1 1 d
H10B H 0.758(3) 0.727(3) 0.931(3) 0.081(7) Uiso 1 1 d
H10A H 0.893(3) 0.785(3) 0.755(3) 0.082(7) Uiso 1 1 d
C11 C 0.2166(4) 0.8977(3) 0.9100(3) 0.0746(7) Uani 1 1 d
H11C H 0.135(3) 0.821(3) 0.960(3) 0.081(7) Uiso 1 1 d
H11B H 0.269(4) 0.922(3) 0.988(3) 0.105(10) Uiso 1 1 d
H11A H 0.150(6) 0.994(5) 0.8697(5) 0.182(17) Uiso 1 1 d

loop_
_atom_site_aniso_label
_atom_site_aniso_U_11
_atom_site_aniso_U_22
_atom_site_aniso_U_33
_atom_site_aniso_U_23
_atom_site_aniso_U_13
_atom_site_aniso_U_12
O1 0.0441(7) 0.0477(7) 0.0644(8) -0.0247(6) -0.0240(6) 0.0110(5)
C1 0.0370(8) 0.0329(7) 0.0365(8) -0.0063(6) -0.0102(6) 0.0012(6)
B1 0.0402(9) 0.0312(8) 0.0410(9) -0.0062(7) -0.0112(7) -0.0004(7)
O2 0.0471(7) 0.0454(7) 0.0528(7) -0.0207(5) -0.0223(6) 0.0149(5)
C2 0.0326(7) 0.0329(7) 0.0347(7) -0.0049(6) -0.0088(6) 0.0007(6)
O3 0.0512(7) 0.0379(6) 0.0451(6) -0.0142(5) -0.0131(5) 0.0137(5)
C3 0.0345(7) 0.0327(7) 0.0360(7) -0.0053(6) -0.0097(6) 0.0019(6)
C4 0.0320(8) 0.0413(9) 0.0493(9) -0.0071(7) -0.0107(7) 0.0021(6)
C5 0.0332(8) 0.0456(9) 0.0554(10) -0.0076(7) -0.0134(7) -0.0081(7)
C6 0.0448(9) 0.0354(8) 0.0475(9) -0.0089(7) -0.0146(7) -0.0043(7)
C7 0.0332(8) 0.0378(8) 0.0497(9) -0.0103(7) -0.0113(7) -0.0004(6)
C8 0.0417(9) 0.0357(8) 0.0441(9) -0.0070(7) -0.0136(7) -0.0032(6)
C9 0.0414(8) 0.0323(8) 0.0374(8) -0.0075(6) -0.0132(6) 0.0029(6)
C10 0.0603(12) 0.0468(11) 0.0689(13) -0.0116(9) -0.0254(10) -0.0124(9)
C11 0.0816(16) 0.0639(14) 0.0583(12) -0.0243(11) -0.0069(12) 0.0297(12)

loop_
_atom_type_symbol
_atom_type_description
_atom_type_scat_dispersion_real
_atom_type_scat_dispersion_imag
_atom_type_scat_source
C C 0.0033 0.0016 'International Tables Vol C Tables 4.2.6.8 and 6.1.1.4'
H H 0.0000 0.0000 'International Tables Vol C Tables 4.2.6.8 and 6.1.1.4'
B B 0.0013 0.0007 'International Tables Vol C Tables 4.2.6.8 and 6.1.1.4'
O O 0.0106 0.0060 'International Tables Vol C Tables 4.2.6.8 and 6.1.1.4'

loop_
_geom_angle_atom_site_label_1
_geom_angle_atom_site_label_2
_geom_angle_atom_site_label_3
_geom_angle
B1 O1 H1 113.1(15)
C2 C1 C6 116.71(13)
C2 C1 B1 123.54(14)
C6 C1 B1 119.75(14)
O1 B1 O2 118.10(14)
O1 B1 C1 119.88(14)
O2 B1 C1 121.97(14)
B1 O2 H2 114.7(14)
C3 C2 C1 121.08(14)
C3 C2 C7 109.62(13)
C1 C2 C7 129.30(13)
C11 O3 C9 115.49(15)
C4 C3 C2 120.92(14)
C4 C3 C9 129.26(13)
C2 C3 C9 109.81(13)
C3 C4 C5 119.26(14)
C3 C4 H4 118.7(12)
C5 C4 H4 122.0(12)
C4 C5 C6 119.74(15)
C4 C5 H5 123.3(11)
C6 C5 H5 117.0(11)
C5 C6 C1 122.30(15)
C5 C6 H6 119.3(11)
C1 C6 H6 118.4(11)
C2 C7 C8 104.04(12)
C2 C7 H7B 109.7(11)
C8 C7 H7B 110.0(11)
C2 C7 H7A 113.0(11)
C8 C7 H7A 111.4(11)
H7B C7 H7A 108.6(15)
C10 C8 C9 113.84(15)
C10 C8 C7 115.77(14)
C9 C8 C7 103.75(13)
C10 C8 H8 109.5(9)
C9 C8 H8 104.7(9)
C7 C8 H8 108.6(9)
O3 C9 C3 113.69(12)
O3 C9 C8 110.65(13)
C3 C9 C8 103.76(12)
O3 C9 H9 107.2(9)
C3 C9 H9 111.0(10)
C8 C9 H9 110.6(9)
C8 C10 H10C 111.4(13)
C8 C10 H10B 110.1(14)
H10C C10 H10B 110.3(19)
C8 C10 H10A 109.5(14)
H10C C10 H10A 108(2)
H10B C10 H10A 107.8(18)
O3 C11 H11C 107.8(14)
O3 C11 H11B 101.0(17)
H11C C11 H11B 115(2)
O3 C11 H11A 115(2)
H11C C11 H11A 124(3)
H11B C11 H11A 90(3)

loop_
_geom_bond_atom_site_label_1
_geom_bond_atom_site_label_2
_geom_bond_distance
O1 B1 1.351(2)
O1 H1 0.95(3)
C1 C2 1.396(2)
C1 C6 1.400(2)
C1 B1 1.572(2)
B1 O2 1.371(2)
O2 H2 0.87(2)
C2 C3 1.395(2)
C2 C7 1.505(2)
O3 C11 1.404(2)
O3 C9 1.4357(18)
C3 C4 1.377(2)
C3 C9 1.510(2)
C4 C5 1.383(2)
C4 H4 0.99(2)
C5 C6 1.389(2)
C5 H5 0.916(19)
C6 H6 0.95(2)
C7 C8 1.537(2)
C7 H7B 1.008(19)
C7 H7A 1.00(2)
C8 C10 1.512(2)
C8 C9 1.529(2)
C8 H8 1.042(18)
C9 H9 1.003(17)
C10 H10C 0.97(3)
C10 H10B 1.01(2)
C10 H10A 1.02(2)
C11 H11C 1.02(2)
C11 H11B 0.96(3)
C11 H11A 0.98(5)

loop_
_geom_torsion_atom_site_label_1
_geom_torsion_atom_site_label_2
_geom_torsion_atom_site_label_3
_geom_torsion_atom_site_label_4
_geom_torsion
C2 C1 B1 O1 35.5(2)
C6 C1 B1 O1 -144.67(16)
C2 C1 B1 O2 -147.31(16)
C6 C1 B1 O2 32.5(2)
C6 C1 C2 C3 -0.1(2)
B1 C1 C2 C3 179.77(14)
C6 C1 C2 C7 -179.05(15)
B1 C1 C2 C7 0.8(2)
C1 C2 C3 C4 0.1(2)
C7 C2 C3 C4 179.29(15)
C1 C2 C3 C9 179.74(13)
C7 C2 C3 C9 -1.09(17)
C2 C3 C4 C5 -0.1(2)
C9 C3 C4 C5 -179.64(15)
C3 C4 C5 C6 0.0(2)
C4 C5 C6 C1 0.0(3)
C2 C1 C6 C5 0.0(2)
B1 C1 C6 C5 -179.85(15)
C3 C2 C7 C8 -17.36(17)
C1 C2 C7 C8 161.72(15)
C2 C7 C8 C10 153.76(15)
C2 C7 C8 C9 28.29(16)
C11 O3 C9 C3 107.2(2)
C11 O3 C9 C8 -136.48(19)
C4 C3 C9 O3 -41.0(2)
C2 C3 C9 O3 139.42(13)
C4 C3 C9 C8 -161.26(16)
C2 C3 C9 C8 19.16(15)
C10 C8 C9 O3 82.22(17)
C7 C8 C9 O3 -151.09(12)
C10 C8 C9 C3 -155.49(14)
C7 C8 C9 C3 -28.79(15)
